data_7104981
loop_
_publ_author_name
'Takamizawa, Satoshi'
'Takasaki, Yuichi'
'Miyake, Ryosuke'

_publ_section_title
;
 Host-guest transformational correlations for a gas inclusion
 co-crystal on changing gas pressure and temperature.
;
_journal_issue 43
_journal_name_full 'Chemical communications (Cambridge, England)'
_journal_page_first 6625
_journal_page_last 6627
_journal_paper_doi 10.1039/b914922h
_journal_year 2009
_chemical_formula_moiety 'C32 H24 Cu2 N2 O8, 2.90 (C O2)'
_chemical_formula_sum 'C34.9 H24 Cu2 N2 O13.8'
_chemical_formula_weight 819.26
_chemical_name_systematic
;
?
;
_space_group_IT_number 2
_symmetry_cell_setting triclinic
_symmetry_space_group_name_Hall '-P 1'
_symmetry_space_group_name_H-M 'P -1'
_atom_sites_solution_hydrogens geom
_atom_sites_solution_primary direct
_atom_sites_solution_secondary difmap
_audit_creation_method SHELXL-97
_cell_angle_alpha 71.008(4)
_cell_angle_beta 66.135(4)
_cell_angle_gamma 63.024(4)
_cell_formula_units_Z 1
_cell_length_a 9.687(2)
_cell_length_b 10.420(2)
_cell_length_c 10.945(2)
_cell_measurement_reflns_used 930
_cell_measurement_temperature 223
_cell_measurement_theta_max 21.99
_cell_measurement_theta_min 2.23
_cell_volume 886.5(3)
_computing_cell_refinement 'Bruker SMART'
_computing_data_collection 'Bruker SMART'
_computing_data_reduction 'Bruker SAINT'
_computing_molecular_graphics 'Bruker SHELXTL'
_computing_publication_material 'Bruker SHELXTL'
_computing_structure_refinement 'SHELXL-97 (Sheldrick, 1997)'
_computing_structure_solution 'SHELXS-97 (Sheldrick, 1990)'
_diffrn_ambient_temperature 223
_diffrn_detector_area_resol_mean 8.366
_diffrn_measured_fraction_theta_full 0.997
_diffrn_measured_fraction_theta_max 0.997
_diffrn_measurement_device_type 'CCD area detector'
_diffrn_measurement_method 'phi and omega scans'
_diffrn_radiation_monochromator graphite
_diffrn_radiation_source 'fine-focus sealed tube'
_diffrn_radiation_type MoK\a
_diffrn_radiation_wavelength 0.71073
_diffrn_reflns_av_R_equivalents 0.0383
_diffrn_reflns_av_sigmaI/netI 0.0945
_diffrn_reflns_limit_h_max 12
_diffrn_reflns_limit_h_min -12
_diffrn_reflns_limit_k_max 7
_diffrn_reflns_limit_k_min -13
_diffrn_reflns_limit_l_max 13
_diffrn_reflns_limit_l_min -13
_diffrn_reflns_number 5627
_diffrn_reflns_theta_full 26.37
_diffrn_reflns_theta_max 26.37
_diffrn_reflns_theta_min 2.07
_exptl_absorpt_coefficient_mu 1.270
_exptl_absorpt_correction_T_max 0.9392
_exptl_absorpt_correction_T_min 0.7016
_exptl_absorpt_correction_type empirical
_exptl_absorpt_process_details
;
SADABS; sheldrick, 1996
;
_exptl_crystal_colour blue
_exptl_crystal_density_diffrn 1.534
_exptl_crystal_density_method 'not measured'
_exptl_crystal_description plate
_exptl_crystal_F_000 418
_exptl_crystal_size_max 0.30
_exptl_crystal_size_mid 0.30
_exptl_crystal_size_min 0.05
_refine_diff_density_max 1.035
_refine_diff_density_min -0.761
_refine_diff_density_rms 0.177
_refine_ls_extinction_method none
_refine_ls_goodness_of_fit_ref 0.999
_refine_ls_hydrogen_treatment constr
_refine_ls_matrix_type full
_refine_ls_number_parameters 219
_refine_ls_number_reflns 3612
_refine_ls_number_restraints 24
_refine_ls_restrained_S_all 1.014
_refine_ls_R_factor_all 0.1105
_refine_ls_R_factor_gt 0.0629
_refine_ls_shift/su_max 0.000
_refine_ls_shift/su_mean 0.000
_refine_ls_structure_factor_coef Fsqd
_refine_ls_weighting_details 'calc w=1/[\s^2^(Fo^2^)+(0.1025P)^2^+0.0000P] where P=(Fo^2^+2Fc^2^)/3'
_refine_ls_weighting_scheme calc
_refine_ls_wR_factor_gt 0.1522
_refine_ls_wR_factor_ref 0.1859
_reflns_number_gt 2330
_reflns_number_total 3612
_reflns_threshold_expression >2sigma(I)
_cod_data_source_file b914922h.txt
_cod_data_source_block 81111t3_1b_223K
_cod_depositor_comments
;
The following automatic conversions were performed:
'_symmetry_cell_setting' value 'Triclinic' changed to 'triclinic'
according to '/home/saulius/struct/CIF-dictionaries/cif_core.dic'
dictionary named 'cif_core.dic' version 2.4.1 from 2010-06-29.

Automatic conversion script
Id: cif_fix_enum 1527 2010-12-29 10:47:43Z saulius 
;
_cod_original_sg_symbol_H-M P-1
_cod_original_formula_sum 'C34.90 H24 Cu2 N2 O13.8'
_cod_database_code 7104981

loop_
_symmetry_equiv_pos_as_xyz
'x, y, z'
'-x, -y, -z'

loop_
_atom_site_label
_atom_site_type_symbol
_atom_site_fract_x
_atom_site_fract_y
_atom_site_fract_z
_atom_site_U_iso_or_equiv
_atom_site_adp_type
_atom_site_occupancy
_atom_site_symmetry_multiplicity
_atom_site_calc_flag
_atom_site_refinement_flags
_atom_site_disorder_assembly
_atom_site_disorder_group
C1S C 0.633(3) 0.596(2) 0.9813(19) 0.211(11) Uani 0.955(17) 1 d PU . .
O2S O 0.6286(19) 0.5670(13) 1.0847(13) 0.214(7) Uani 0.955(17) 1 d PU . .
O1S O 0.620(2) 0.6181(15) 0.8885(13) 0.319(15) Uani 0.955(17) 1 d P . .
O3S O 0.5069(16) 0.8987(13) 0.9858(11) 0.182(6) Uani 0.99(2) 1 d PU . .
C2S C 0.5000 1.0000 1.0000 0.148(8) Uani 0.99(2) 2 d SPU . .
C8 C 1.0385(7) 0.6314(6) 0.2552(6) 0.0375(14) Uani 1 1 d . . .
C9 C 1.0584(6) 0.7086(5) 0.1116(4) 0.0453(15) Uani 1 1 d G . .
C14 C 0.9696(6) 0.7079(6) 0.0391(5) 0.072(2) Uani 1 1 d G . .
H14 H 0.8960 0.6596 0.0807 0.087 Uiso 1 1 calc R . .
C13 C 0.9897(7) 0.7787(7) -0.0951(5) 0.088(3) Uani 1 1 d G . .
H13 H 0.9297 0.7782 -0.1442 0.106 Uiso 1 1 calc R . .
C12 C 1.0986(8) 0.8502(6) -0.1567(4) 0.086(3) Uani 1 1 d G . .
H12 H 1.1122 0.8981 -0.2474 0.103 Uiso 1 1 calc R . .
C11 C 1.1874(7) 0.8509(6) -0.0841(5) 0.082(3) Uani 1 1 d G . .
H11 H 1.2610 0.8992 -0.1258 0.098 Uiso 1 1 calc R . .
C10 C 1.1673(6) 0.7801(6) 0.0500(5) 0.063(2) Uani 1 1 d G . .
H10 H 1.2273 0.7805 0.0991 0.076 Uiso 1 1 calc R . .
C1 C 0.8357(7) 0.7467(7) 0.5770(6) 0.0370(14) Uani 1 1 d . . .
C2 C 0.7356(4) 0.8948(3) 0.6149(4) 0.0367(13) Uani 1 1 d G . .
C7 C 0.8099(4) 0.9755(4) 0.6263(4) 0.0453(15) Uani 1 1 d G . .
H7 H 0.9231 0.9370 0.6098 0.054 Uiso 1 1 calc R . .
C6 C 0.7168(6) 1.1132(4) 0.6623(5) 0.063(2) Uani 1 1 d G . .
H6 H 0.7670 1.1677 0.6700 0.075 Uiso 1 1 calc R . .
C5 C 0.5494(6) 1.1701(4) 0.6868(5) 0.066(2) Uani 1 1 d G . .
H5 H 0.4864 1.2632 0.7111 0.079 Uiso 1 1 calc R . .
C4 C 0.4751(4) 1.0894(5) 0.6753(5) 0.061(2) Uani 1 1 d G . .
H4 H 0.3619 1.1279 0.6919 0.073 Uiso 1 1 calc R . .
C3 C 0.5682(4) 0.9517(5) 0.6394(5) 0.0497(17) Uani 1 1 d G . .
H3 H 0.5179 0.8971 0.6316 0.060 Uiso 1 1 calc R . .
C15 C 0.6400(6) 0.4355(6) 0.4117(6) 0.0350(13) Uani 1 1 d . . .
H15 H 0.7375 0.3885 0.3484 0.042 Uiso 1 1 calc R . .
C16 C 0.5033(6) 0.5555(6) 0.5911(6) 0.0330(13) Uani 1 1 d . . .
H16 H 0.5016 0.5953 0.6577 0.040 Uiso 1 1 calc R . .
Cu1 Cu 0.87071(7) 0.48985(8) 0.50203(8) 0.0321(3) Uani 1 1 d . . .
N1 N 0.6452(5) 0.4931(5) 0.5038(5) 0.0308(10) Uani 1 1 d . . .
O4 O 0.9204(5) 0.5891(5) 0.3124(4) 0.0487(11) Uani 1 1 d . . .
O3 O 1.1387(5) 0.6134(5) 0.3101(4) 0.0437(10) Uani 1 1 d . . .
O2 O 0.9857(5) 0.6979(5) 0.5600(5) 0.0458(11) Uani 1 1 d . . .
O1 O 0.7633(4) 0.6798(4) 0.5622(5) 0.0421(10) Uani 1 1 d . . .

loop_
_atom_site_aniso_label
_atom_site_aniso_U_11
_atom_site_aniso_U_22
_atom_site_aniso_U_33
_atom_site_aniso_U_23
_atom_site_aniso_U_13
_atom_site_aniso_U_12
C1S 0.299(18) 0.116(11) 0.053(9) -0.025(10) 0.010(15) 0.011(11)
O2S 0.299(15) 0.120(9) 0.120(10) -0.026(8) -0.008(12) -0.038(8)
O1S 0.47(3) 0.138(11) 0.079(8) -0.040(8) -0.034(13) 0.080(12)
O3S 0.250(10) 0.173(9) 0.133(8) -0.026(6) -0.057(6) -0.087(7)
C2S 0.192(11) 0.143(12) 0.118(10) -0.031(8) -0.047(8) -0.066(8)
C8 0.035(3) 0.032(3) 0.037(4) -0.008(3) -0.010(3) -0.005(2)
C9 0.048(4) 0.042(4) 0.042(4) -0.002(3) -0.016(3) -0.015(3)
C14 0.073(5) 0.096(7) 0.051(5) 0.009(4) -0.029(4) -0.040(5)
C13 0.089(6) 0.121(9) 0.055(6) 0.008(5) -0.039(5) -0.041(6)
C12 0.091(7) 0.097(8) 0.058(6) 0.010(5) -0.032(5) -0.032(6)
C11 0.100(7) 0.081(6) 0.055(6) 0.008(4) -0.005(5) -0.057(5)
C10 0.062(5) 0.072(6) 0.050(5) 0.000(4) -0.014(4) -0.029(4)
C1 0.034(3) 0.046(4) 0.035(4) -0.006(3) -0.014(3) -0.017(3)
C2 0.039(3) 0.037(3) 0.032(3) -0.003(3) -0.013(3) -0.012(3)
C7 0.057(4) 0.035(4) 0.045(4) 0.002(3) -0.021(3) -0.020(3)
C6 0.095(6) 0.042(4) 0.056(5) -0.003(3) -0.028(4) -0.028(4)
C5 0.089(6) 0.032(4) 0.049(5) -0.006(3) -0.018(4) -0.005(4)
C4 0.050(4) 0.048(5) 0.060(5) -0.012(4) -0.012(4) -0.001(3)
C3 0.040(3) 0.055(5) 0.046(4) -0.008(3) -0.015(3) -0.011(3)
C15 0.025(3) 0.045(4) 0.038(4) -0.016(3) -0.003(2) -0.015(2)
C16 0.027(3) 0.042(3) 0.038(3) -0.015(3) -0.009(3) -0.015(2)
Cu1 0.0192(3) 0.0394(4) 0.0444(5) -0.0076(3) -0.0146(3) -0.0120(3)
N1 0.019(2) 0.040(3) 0.038(3) -0.011(2) -0.009(2) -0.0125(19)
O4 0.035(2) 0.072(3) 0.044(3) 0.001(2) -0.017(2) -0.026(2)
O3 0.040(2) 0.056(3) 0.038(3) 0.001(2) -0.016(2) -0.024(2)
O2 0.030(2) 0.049(3) 0.065(3) -0.020(2) -0.015(2) -0.0131(19)
O1 0.0280(19) 0.038(2) 0.067(3) -0.016(2) -0.020(2) -0.0076(17)

loop_
_atom_type_symbol
_atom_type_description
_atom_type_scat_dispersion_real
_atom_type_scat_dispersion_imag
_atom_type_scat_source
C C 0.0033 0.0016 'International Tables Vol C Tables 4.2.6.8 and 6.1.1.4'
H H 0.0000 0.0000 'International Tables Vol C Tables 4.2.6.8 and 6.1.1.4'
N N 0.0061 0.0033 'International Tables Vol C Tables 4.2.6.8 and 6.1.1.4'
O O 0.0106 0.0060 'International Tables Vol C Tables 4.2.6.8 and 6.1.1.4'
Cu Cu 0.3201 1.2651 'International Tables Vol C Tables 4.2.6.8 and 6.1.1.4'

loop_
_geom_angle_atom_site_label_1
_geom_angle_atom_site_label_2
_geom_angle_atom_site_label_3
_geom_angle
_geom_angle_site_symmetry_1
_geom_angle_site_symmetry_3
_geom_angle_publ_flag
O1S C1S O2S 170(4) . . ?
O3S C2S O3S 180.0(11) . 2_677 ?
O3 C8 O4 124.8(6) . . ?
O3 C8 C9 118.3(5) . . ?
O4 C8 C9 116.9(5) . . ?
C14 C9 C10 120.0 . . ?
C14 C9 C8 120.1(4) . . ?
C10 C9 C8 119.9(4) . . ?
C9 C14 C13 120.0 . . ?
C12 C13 C14 120.0 . . ?
C13 C12 C11 120.0 . . ?
C12 C11 C10 120.0 . . ?
C11 C10 C9 120.0 . . ?
O2 C1 O1 124.6(6) . . ?
O2 C1 C2 117.8(5) . . ?
O1 C1 C2 117.5(5) . . ?
C7 C2 C3 120.0 . . ?
C7 C2 C1 119.9(3) . . ?
C3 C2 C1 120.1(3) . . ?
C2 C7 C6 120.0 . . ?
C7 C6 C5 120.0 . . ?
C4 C5 C6 120.0 . . ?
C3 C4 C5 120.0 . . ?
C4 C3 C2 120.0 . . ?
N1 C15 C16 121.4(5) . 2_666 ?
N1 C16 C15 122.7(5) . 2_666 ?
O4 Cu1 O2 88.9(2) . 2_766 ?
O4 Cu1 O1 89.86(19) . . ?
O2 Cu1 O1 169.69(14) 2_766 . ?
O4 Cu1 O3 169.32(15) . 2_766 ?
O2 Cu1 O3 88.61(19) 2_766 2_766 ?
O1 Cu1 O3 90.74(18) . 2_766 ?
O4 Cu1 N1 93.40(17) . . ?
O2 Cu1 N1 97.65(16) 2_766 . ?
O1 Cu1 N1 92.64(16) . . ?
O3 Cu1 N1 97.22(17) 2_766 . ?
O4 Cu1 Cu1 84.72(11) . 2_766 ?
O2 Cu1 Cu1 86.86(11) 2_766 2_766 ?
O1 Cu1 Cu1 82.83(11) . 2_766 ?
O3 Cu1 Cu1 84.78(12) 2_766 2_766 ?
N1 Cu1 Cu1 175.09(13) . 2_766 ?
C16 N1 C15 115.9(4) . . ?
C16 N1 Cu1 122.4(3) . . ?
C15 N1 Cu1 121.7(3) . . ?
C8 O4 Cu1 123.0(4) . . ?
C8 O3 Cu1 122.6(4) . 2_766 ?
C1 O2 Cu1 120.7(4) . 2_766 ?
C1 O1 Cu1 125.0(4) . . ?

loop_
_geom_bond_atom_site_label_1
_geom_bond_atom_site_label_2
_geom_bond_distance
_geom_bond_site_symmetry_2
_geom_bond_publ_flag
C1S O1S 1.01(2) . ?
C1S O2S 1.061(19) . ?
O3S C2S 1.085(11) . ?
C2S O3S 1.085(11) 2_677 ?
C8 O3 1.254(7) . ?
C8 O4 1.262(7) . ?
C8 C9 1.492(7) . ?
C9 C14 1.3900 . ?
C9 C10 1.3900 . ?
C14 C13 1.3900 . ?
C13 C12 1.3900 . ?
C12 C11 1.3900 . ?
C11 C10 1.3900 . ?
C1 O2 1.256(6) . ?
C1 O1 1.270(6) . ?
C1 C2 1.492(7) . ?
C2 C7 1.3900 . ?
C2 C3 1.3900 . ?
C7 C6 1.3900 . ?
C6 C5 1.3900 . ?
C5 C4 1.3900 . ?
C4 C3 1.3900 . ?
C15 N1 1.356(7) . ?
C15 C16 1.361(7) 2_666 ?
C16 N1 1.325(6) . ?
C16 C15 1.361(7) 2_666 ?
Cu1 O4 1.963(4) . ?
Cu1 O2 1.964(4) 2_766 ?
Cu1 O1 1.964(4) . ?
Cu1 O3 1.973(4) 2_766 ?
Cu1 N1 2.162(4) . ?
Cu1 Cu1 2.5894(13) 2_766 ?
O3 Cu1 1.973(4) 2_766 ?
O2 Cu1 1.964(4) 2_766 ?

loop_
_geom_torsion_atom_site_label_1
_geom_torsion_atom_site_label_2
_geom_torsion_atom_site_label_3
_geom_torsion_atom_site_label_4
_geom_torsion
_geom_torsion_site_symmetry_1
_geom_torsion_site_symmetry_2
_geom_torsion_site_symmetry_3
_geom_torsion_site_symmetry_4
_geom_torsion_publ_flag
O3 C8 C9 C14 168.4(4) . . . . ?
O4 C8 C9 C14 -11.8(7) . . . . ?
O3 C8 C9 C10 -11.0(7) . . . . ?
O4 C8 C9 C10 168.9(4) . . . . ?
C10 C9 C14 C13 0.0 . . . . ?
C8 C9 C14 C13 -179.3(5) . . . . ?
C9 C14 C13 C12 0.0 . . . . ?
C14 C13 C12 C11 0.0 . . . . ?
C13 C12 C11 C10 0.0 . . . . ?
C12 C11 C10 C9 0.0 . . . . ?
C14 C9 C10 C11 0.0 . . . . ?
C8 C9 C10 C11 179.3(5) . . . . ?
O2 C1 C2 C7 1.9(7) . . . . ?
O1 C1 C2 C7 -177.1(4) . . . . ?
O2 C1 C2 C3 -177.8(4) . . . . ?
O1 C1 C2 C3 3.2(7) . . . . ?
C3 C2 C7 C6 0.0 . . . . ?
C1 C2 C7 C6 -179.7(4) . . . . ?
C2 C7 C6 C5 0.0 . . . . ?
C7 C6 C5 C4 0.0 . . . . ?
C6 C5 C4 C3 0.0 . . . . ?
C5 C4 C3 C2 0.0 . . . . ?
C7 C2 C3 C4 0.0 . . . . ?
C1 C2 C3 C4 179.7(4) . . . . ?
C15 C16 N1 C15 -1.1(10) 2_666 . . . ?
C15 C16 N1 Cu1 176.6(4) 2_666 . . . ?
C16 C15 N1 C16 1.1(10) 2_666 . . . ?
C16 C15 N1 Cu1 -176.6(4) 2_666 . . . ?
O4 Cu1 N1 C16 -122.3(5) . . . . ?
O2 Cu1 N1 C16 148.4(5) 2_766 . . . ?
O1 Cu1 N1 C16 -32.2(5) . . . . ?
O3 Cu1 N1 C16 58.8(5) 2_766 . . . ?
Cu1 Cu1 N1 C16 -55.0(18) 2_766 . . . ?
O4 Cu1 N1 C15 55.3(5) . . . . ?
O2 Cu1 N1 C15 -34.0(5) 2_766 . . . ?
O1 Cu1 N1 C15 145.3(5) . . . . ?
O3 Cu1 N1 C15 -123.6(5) 2_766 . . . ?
Cu1 Cu1 N1 C15 122.6(14) 2_766 . . . ?
O3 C8 O4 Cu1 1.4(8) . . . . ?
C9 C8 O4 Cu1 -178.5(3) . . . . ?
O2 Cu1 O4 C8 -89.3(5) 2_766 . . . ?
O1 Cu1 O4 C8 80.5(5) . . . . ?
O3 Cu1 O4 C8 -12.8(13) 2_766 . . . ?
N1 Cu1 O4 C8 173.1(5) . . . . ?
Cu1 Cu1 O4 C8 -2.3(5) 2_766 . . . ?
O4 C8 O3 Cu1 1.3(8) . . . 2_766 ?
C9 C8 O3 Cu1 -178.9(3) . . . 2_766 ?
O1 C1 O2 Cu1 3.1(9) . . . 2_766 ?
C2 C1 O2 Cu1 -175.8(3) . . . 2_766 ?
O2 C1 O1 Cu1 -2.8(9) . . . . ?
C2 C1 O1 Cu1 176.1(3) . . . . ?
O4 Cu1 O1 C1 -83.6(5) . . . . ?
O2 Cu1 O1 C1 -0.6(14) 2_766 . . . ?
O3 Cu1 O1 C1 85.7(5) 2_766 . . . ?
N1 Cu1 O1 C1 -177.0(5) . . . . ?
Cu1 Cu1 O1 C1 1.0(5) 2_766 . . . ?
